data_2100124
loop_
_publ_author_name
'Richard E. Marsh'

_publ_section_title
;
 Space group <i>P</i>1: an update
;
_journal_issue 3
_journal_name_full 'Acta Crystallographica Section B'
_journal_page_first 359
_journal_page_last 359
_journal_paper_doi 10.1107/S0108768105009651
_journal_volume 61
_journal_year 2005
_chemical_formula_moiety 'C34 H34 N8 Cl2 S2 Cu2'
_chemical_formula_sum 'C34 H34 Cl2 Cu2 N8 S2'
_space_group_crystal_system triclinic
_space_group_IT_number 2
_space_group_name_Hall '-P 1'
_space_group_name_H-M_alt 'P -1'
_symmetry_space_group_name_H-M 'P -1'
_audit_creation_method CRYM
_cell_angle_alpha 65.92
_cell_angle_beta 72.26
_cell_angle_gamma 76.24
_cell_formula_units_Z 1
_cell_length_a 7.5440
_cell_length_b 11.0990
_cell_length_c 12.2580
_cell_volume 884.857
_cod_data_source_file bk0148.cif
_cod_data_source_block ARARAM
_cod_depositor_comments
;
  Added moiety chemical formula and Z value from Marsh (2005) paper.
  The summary chemical formula is calculated from moiety formula using
  AdHocParser
  (svn://www.crystallography.net/cod-tools/trunk/Formulae/AdHocParser.yp,
  revision 1441.)

  Andrius Merkys
  2013-11-11
;
_cod_original_sg_symbol_H-M P-1
_cod_original_formula_sum 'not given'
_cod_database_code 2100124

loop_
_space_group_symop_id
_space_group_symop_operation_xyz
1 x,y,z
2 -x,-y,-z

loop_
_atom_site_label
_atom_site_fract_x
_atom_site_fract_y
_atom_site_fract_z
_atom_site_type_symbol
Cu1 0.42569 0.47861 0.65044 Cu
Cl1 0.33880 0.36740 0.56055 Cl
S1 0.64705 0.31695 0.72670 S
N1 0.21585 0.62880 0.62865 N
N2 0.48125 0.57195 0.74225 N
N3 0.62815 0.52590 0.79700 N
N4 0.85570 0.35385 0.84910 N
C1 0.07200 0.64800 0.57800 C
H1 0.06840 0.58850 0.54385 H
C2 -0.06800 0.75160 0.57515 C
H2 -0.16630 0.76125 0.53995 H
C3 -0.06350 0.84025 0.62390 C
H3 -0.15775 0.91120 0.62180 H
C4 0.08500 0.82400 0.67750 C
H4 0.08950 0.88275 0.71275 H
C5 0.22300 0.71875 0.67635 C
C6 0.38600 0.68790 0.73300 C
C7 0.43150 0.78640 0.76890 C
C8 0.42900 0.91920 0.69155 C
H5 0.39780 0.94610 0.61655 H
C9 0.47200 1.01155 0.72510 C
H6 0.47295 1.09975 0.67155 H
C10 0.51300 0.97290 0.83680 C
H7 0.53680 1.03585 0.86030 H
C11 0.51850 0.84275 0.91455 C
H8 0.54970 0.81730 0.98910 H
C12 0.47750 0.74995 0.88085 C
H9 0.48080 0.66155 0.93400 H
C13 0.71000 0.40550 0.79520 C
C14 0.91350 0.41975 0.91315 C
C15 1.07800 0.32440 0.95550 C
C16 1.06000 0.19305 0.96185 C
C17 0.96050 0.21830 0.86080 C
